data_4026451
loop_
_publ_author_name
'Cong Liu'
'Bo-Xuan Tan'
'Jia-Lu Jin'
'Yue-Yan Zhang'
'Nan Dong'
'Xin Li'
'Jin-Pei Cheng'

_publ_section_title
;
 Chiral Biscinchona Alkaloid Promoted Asymmetric Allylic Alkylation of
 3-Substituted Benzofuran-2(3H)-ones with Morita-Baylis-Hillman Carbonates
;
_journal_name_full 'Journal of Organic Chemistry'
_journal_page_first 5838
_journal_page_last 5845
_journal_paper_doi 10.1021/jo200557b
_journal_volume 76
_journal_year 2011
_chemical_formula_moiety 'C27 H23 Cl O4'
_chemical_formula_sum 'C27 H23 Cl O4'
_chemical_formula_weight 446.90
_chemical_name_systematic
; 
 ? 
;
_space_group_IT_number 19
_symmetry_cell_setting orthorhombic
_symmetry_space_group_name_Hall 'P 2ac 2ab'
_symmetry_space_group_name_H-M 'P 21 21 21'
_atom_sites_solution_hydrogens geom
_atom_sites_solution_primary direct
_atom_sites_solution_secondary difmap
_audit_creation_method SHELXL-97
_cell_angle_alpha 90.00
_cell_angle_beta 90.00
_cell_angle_gamma 90.00
_cell_formula_units_Z 8
_cell_length_a 10.3903(13)
_cell_length_b 18.681(2)
_cell_length_c 23.400(3)
_cell_measurement_reflns_used 16177
_cell_measurement_temperature 113(2)
_cell_measurement_theta_max 27.90
_cell_measurement_theta_min 1.40
_cell_volume 4542.0(9)
_computing_cell_refinement 'CrystalClear-SM Expert 2.0 r2'
_computing_data_collection 'CrystalClear-SM Expert 2.0 r2 (Rigaku, 2009)'
_computing_data_reduction 'CrystalClear-SM Expert 2.0 r2'
_computing_molecular_graphics 'CrystalStructure 4.0'
_computing_publication_material 'CrystalStructure 4.0 (Rigaku, 2009)'
_computing_structure_refinement 'SHELXL-97 (Sheldrick, 1997)'
_computing_structure_solution 'SHELXS-97 (Sheldrick, 1990)'
_diffrn_ambient_temperature 113(2)
_diffrn_detector_area_resol_mean 14.222
_diffrn_measured_fraction_theta_full 1.000
_diffrn_measured_fraction_theta_max 1.000
_diffrn_measurement_device_type 'Rigaku Saturn724 CCD'
_diffrn_measurement_method \w
_diffrn_radiation_monochromator multilayer
_diffrn_radiation_source 'rotating anode'
_diffrn_radiation_type MoK\a
_diffrn_radiation_wavelength 0.71075
_diffrn_reflns_av_R_equivalents 0.0393
_diffrn_reflns_av_sigmaI/netI 0.0421
_diffrn_reflns_limit_h_max 13
_diffrn_reflns_limit_h_min -13
_diffrn_reflns_limit_k_max 24
_diffrn_reflns_limit_k_min -24
_diffrn_reflns_limit_l_max 29
_diffrn_reflns_limit_l_min -30
_diffrn_reflns_number 46504
_diffrn_reflns_theta_full 27.88
_diffrn_reflns_theta_max 27.88
_diffrn_reflns_theta_min 1.39
_diffrn_standards_decay_% 0
_diffrn_standards_interval_count 0
_diffrn_standards_interval_time 0
_diffrn_standards_number 0
_exptl_absorpt_coefficient_mu 0.200
_exptl_absorpt_correction_T_max 0.9612
_exptl_absorpt_correction_T_min 0.9537
_exptl_absorpt_correction_type multi-scan
_exptl_absorpt_process_details crystalclear
_exptl_crystal_colour colorless
_exptl_crystal_density_diffrn 1.307
_exptl_crystal_description prism
_exptl_crystal_F_000 1872
_exptl_crystal_size_max 0.24
_exptl_crystal_size_mid 0.22
_exptl_crystal_size_min 0.20
_refine_diff_density_max 0.247
_refine_diff_density_min -0.166
_refine_diff_density_rms 0.038
_refine_ls_abs_structure_details 'Flack H D (1983), Acta Cryst. A39, 876-881'
_refine_ls_abs_structure_Flack 0.01(3)
_refine_ls_extinction_method none
_refine_ls_goodness_of_fit_ref 1.033
_refine_ls_hydrogen_treatment constr
_refine_ls_matrix_type full
_refine_ls_number_parameters 581
_refine_ls_number_reflns 10827
_refine_ls_number_restraints 0
_refine_ls_restrained_S_all 1.033
_refine_ls_R_factor_all 0.0391
_refine_ls_R_factor_gt 0.0352
_refine_ls_shift/su_max 0.001
_refine_ls_shift/su_mean 0.000
_refine_ls_structure_factor_coef Fsqd
_refine_ls_weighting_details 'calc w=1/[\s^2^(Fo^2^)+(0.0360P)^2^+0.0000P] where P=(Fo^2^+2Fc^2^)/3'
_refine_ls_weighting_scheme calc
_refine_ls_wR_factor_gt 0.0722
_refine_ls_wR_factor_ref 0.0738
_reflns_number_gt 9961
_reflns_number_total 10827
_reflns_threshold_expression >2sigma(I)
_cod_data_source_file jo200557b_si_001.cif
_cod_data_source_block shelxl
_cod_database_code 4026451

loop_
_symmetry_equiv_pos_as_xyz
'x, y, z'
'x+1/2, -y+1/2, -z'
'-x, y+1/2, -z+1/2'
'-x+1/2, -y, z+1/2'

loop_
_atom_site_label
_atom_site_type_symbol
_atom_site_fract_x
_atom_site_fract_y
_atom_site_fract_z
_atom_site_U_iso_or_equiv
_atom_site_adp_type
_atom_site_occupancy
_atom_site_symmetry_multiplicity
_atom_site_calc_flag
_atom_site_refinement_flags
Cl1 Cl 0.39860(4) 0.54693(2) 0.606287(19) 0.04044(11) Uani 1 1 d .
Cl2 Cl 0.95914(4) 0.62060(2) 0.162791(19) 0.03943(11) Uani 1 1 d .
O1 O -0.22411(10) 0.28046(5) 0.51188(4) 0.0313(2) Uani 1 1 d .
O2 O -0.17637(10) 0.25929(5) 0.41994(4) 0.0281(2) Uani 1 1 d .
O3 O -0.22691(10) 0.54345(6) 0.55315(5) 0.0348(3) Uani 1 1 d .
O4 O -0.13225(10) 0.59682(5) 0.47883(5) 0.0305(3) Uani 1 1 d .
O5 O 0.32959(12) 0.88891(6) 0.22986(5) 0.0383(3) Uani 1 1 d .
O6 O 0.39274(12) 0.93449(6) 0.31403(5) 0.0492(3) Uani 1 1 d .
O7 O 0.34207(11) 0.62184(6) 0.21949(5) 0.0383(3) Uani 1 1 d .
O8 O 0.40461(10) 0.58565(5) 0.30596(5) 0.0351(3) Uani 1 1 d .
C1 C -0.16168(14) 0.29366(7) 0.46978(6) 0.0234(3) Uani 1 1 d .
C2 C -0.05641(13) 0.34811(7) 0.46759(6) 0.0226(3) Uani 1 1 d .
C3 C -0.07969(12) 0.41614(7) 0.50232(6) 0.0212(3) Uani 1 1 d .
H3 H -0.1309 0.4008 0.5364 0.025 Uiso 1 1 calc R
C4 C -0.16907(13) 0.47064(7) 0.46834(6) 0.0225(3) Uani 1 1 d .
C5 C -0.18252(14) 0.53794(8) 0.50653(7) 0.0268(3) Uani 1 1 d .
C6 C -0.08259(14) 0.57427(7) 0.42649(7) 0.0251(3) Uani 1 1 d .
C7 C -0.10391(13) 0.50213(7) 0.41639(6) 0.0221(3) Uani 1 1 d .
C8 C -0.05426(13) 0.47240(8) 0.36668(6) 0.0243(3) Uani 1 1 d .
H8 H -0.0698 0.4235 0.3581 0.029 Uiso 1 1 calc R
C9 C 0.01870(14) 0.51439(8) 0.32916(7) 0.0289(3) Uani 1 1 d .
C10 C 0.03815(15) 0.58622(8) 0.34186(7) 0.0322(4) Uani 1 1 d .
H10 H 0.0882 0.6145 0.3165 0.039 Uiso 1 1 calc R
C11 C -0.01342(15) 0.61806(8) 0.39063(7) 0.0322(4) Uani 1 1 d .
H11 H -0.0014 0.6675 0.3987 0.039 Uiso 1 1 calc R
C12 C 0.05164(15) 0.33077(8) 0.44100(7) 0.0314(4) Uani 1 1 d .
H12A H 0.0605 0.2848 0.4240 0.038 Uiso 1 1 calc R
H12B H 0.1203 0.3643 0.4389 0.038 Uiso 1 1 calc R
C13 C 0.04189(13) 0.45042(7) 0.52609(6) 0.0222(3) Uani 1 1 d .
C14 C 0.13610(13) 0.48346(7) 0.49251(7) 0.0258(3) Uani 1 1 d .
H14 H 0.1256 0.4852 0.4522 0.031 Uiso 1 1 calc R
C15 C 0.24464(14) 0.51371(7) 0.51715(7) 0.0266(3) Uani 1 1 d .
H15 H 0.3076 0.5364 0.4940 0.032 Uiso 1 1 calc R
C16 C 0.26024(14) 0.51053(7) 0.57548(7) 0.0271(3) Uani 1 1 d .
C17 C 0.16964(14) 0.47816(7) 0.61032(7) 0.0271(3) Uani 1 1 d .
H17 H 0.1818 0.4760 0.6505 0.033 Uiso 1 1 calc R
C18 C 0.06077(14) 0.44899(7) 0.58520(6) 0.0238(3) Uani 1 1 d .
H18 H -0.0027 0.4274 0.6088 0.029 Uiso 1 1 calc R
C19 C -0.30249(13) 0.43680(7) 0.45843(6) 0.0234(3) Uani 1 1 d .
C20 C -0.34282(13) 0.41735(7) 0.40411(7) 0.0267(3) Uani 1 1 d .
H20 H -0.2895 0.4268 0.3720 0.032 Uiso 1 1 calc R
C21 C -0.46183(14) 0.38383(8) 0.39658(7) 0.0319(4) Uani 1 1 d .
H21 H -0.4891 0.3706 0.3593 0.038 Uiso 1 1 calc R
C22 C -0.54021(15) 0.36986(8) 0.44309(8) 0.0343(4) Uani 1 1 d .
H22 H -0.6207 0.3466 0.4380 0.041 Uiso 1 1 calc R
C23 C -0.50039(14) 0.39007(8) 0.49681(7) 0.0345(4) Uani 1 1 d .
H23 H -0.5544 0.3812 0.5288 0.041 Uiso 1 1 calc R
C24 C -0.38251(14) 0.42320(8) 0.50486(7) 0.0297(3) Uani 1 1 d .
H24 H -0.3562 0.4367 0.5422 0.036 Uiso 1 1 calc R
C25 C -0.27550(15) 0.20558(8) 0.41919(7) 0.0329(4) Uani 1 1 d .
H25A H -0.2560 0.1687 0.4477 0.039 Uiso 1 1 calc R
H25B H -0.2795 0.1837 0.3812 0.039 Uiso 1 1 calc R
H25C H -0.3586 0.2278 0.4282 0.039 Uiso 1 1 calc R
C26 C 0.08203(17) 0.48017(10) 0.27812(7) 0.0419(4) Uani 1 1 d .
H26A H 0.1146 0.5180 0.2523 0.050 Uiso 1 1 calc R
H26B H 0.0175 0.4517 0.2569 0.050 Uiso 1 1 calc R
C27 C 0.19325(17) 0.43172(11) 0.29591(9) 0.0535(5) Uani 1 1 d .
H27A H 0.2567 0.4597 0.3174 0.064 Uiso 1 1 calc R
H27B H 0.2340 0.4115 0.2618 0.064 Uiso 1 1 calc R
H27C H 0.1605 0.3928 0.3200 0.064 Uiso 1 1 calc R
C28 C 0.39804(16) 0.88725(8) 0.27131(7) 0.0303(3) Uani 1 1 d .
C29 C 0.49917(14) 0.83146(7) 0.28154(6) 0.0246(3) Uani 1 1 d .
C30 C 0.47407(14) 0.75887(7) 0.25406(6) 0.0226(3) Uani 1 1 d .
H30 H 0.4219 0.7688 0.2190 0.027 Uiso 1 1 calc R
C31 C 0.38514(14) 0.71241(7) 0.29420(6) 0.0226(3) Uani 1 1 d .
C32 C 0.37344(14) 0.63729(8) 0.26714(7) 0.0288(3) Uani 1 1 d .
C33 C 0.44687(14) 0.61939(8) 0.35602(7) 0.0290(3) Uani 1 1 d .
C34 C 0.44052(13) 0.69338(8) 0.35197(6) 0.0240(3) Uani 1 1 d .
C35 C 0.48404(15) 0.73360(9) 0.39779(6) 0.0305(3) Uani 1 1 d .
H35 H 0.4792 0.7844 0.3965 0.037 Uiso 1 1 calc R
C36 C 0.53506(16) 0.69973(10) 0.44598(7) 0.0379(4) Uani 1 1 d .
C37 C 0.53733(16) 0.62497(11) 0.44786(8) 0.0434(4) Uani 1 1 d .
H37 H 0.5706 0.6018 0.4808 0.052 Uiso 1 1 calc R
C38 C 0.49234(15) 0.58378(9) 0.40289(8) 0.0411(4) Uani 1 1 d .
H38 H 0.4930 0.5330 0.4045 0.049 Uiso 1 1 calc R
C39 C 0.60338(15) 0.84839(8) 0.31075(7) 0.0329(4) Uani 1 1 d .
H39A H 0.6139 0.8956 0.3251 0.040 Uiso 1 1 calc R
H39B H 0.6679 0.8134 0.3174 0.040 Uiso 1 1 calc R
C40 C 0.59590(14) 0.72152(7) 0.23320(6) 0.0233(3) Uani 1 1 d .
C41 C 0.62193(14) 0.72175(8) 0.17474(6) 0.0251(3) Uani 1 1 d .
H41 H 0.5619 0.7433 0.1494 0.030 Uiso 1 1 calc R
C42 C 0.73312(14) 0.69141(8) 0.15269(6) 0.0274(3) Uani 1 1 d .
H42 H 0.7500 0.6926 0.1128 0.033 Uiso 1 1 calc R
C43 C 0.81863(14) 0.65956(8) 0.18984(7) 0.0277(3) Uani 1 1 d .
C44 C 0.79559(14) 0.65705(8) 0.24767(7) 0.0287(3) Uani 1 1 d .
H44 H 0.8550 0.6342 0.2726 0.034 Uiso 1 1 calc R
C45 C 0.68430(14) 0.68836(8) 0.26936(6) 0.0265(3) Uani 1 1 d .
H45 H 0.6684 0.6871 0.3093 0.032 Uiso 1 1 calc R
C46 C 0.24917(14) 0.74627(7) 0.29705(6) 0.0253(3) Uani 1 1 d .
C47 C 0.17252(15) 0.74808(8) 0.24857(7) 0.0339(4) Uani 1 1 d .
H47 H 0.2025 0.7270 0.2141 0.041 Uiso 1 1 calc R
C48 C 0.05237(15) 0.78047(9) 0.24993(8) 0.0394(4) Uani 1 1 d .
H48 H 0.0008 0.7814 0.2164 0.047 Uiso 1 1 calc R
C49 C 0.00774(16) 0.81114(9) 0.29921(8) 0.0431(5) Uani 1 1 d .
H49 H -0.0744 0.8335 0.2999 0.052 Uiso 1 1 calc R
C50 C 0.08246(19) 0.80938(10) 0.34754(8) 0.0491(5) Uani 1 1 d .
H50 H 0.0518 0.8304 0.3819 0.059 Uiso 1 1 calc R
C51 C 0.20317(16) 0.77686(9) 0.34649(7) 0.0366(4) Uani 1 1 d .
H51 H 0.2541 0.7758 0.3802 0.044 Uiso 1 1 calc R
C52 C 0.2996(2) 0.99123(11) 0.30655(10) 0.0742(8) Uani 1 1 d .
H52A H 0.3262 1.0220 0.2747 0.089 Uiso 1 1 calc R
H52B H 0.2945 1.0197 0.3416 0.089 Uiso 1 1 calc R
H52C H 0.2151 0.9704 0.2982 0.089 Uiso 1 1 calc R
C53 C 0.58815(19) 0.74369(14) 0.49456(8) 0.0616(6) Uani 1 1 d .
H53A H 0.5223 0.7791 0.5063 0.074 Uiso 1 1 calc R
H53B H 0.6042 0.7117 0.5275 0.074 Uiso 1 1 calc R
C54 C 0.7084(2) 0.78212(12) 0.48085(10) 0.0730(7) Uani 1 1 d .
H54A H 0.7707 0.7485 0.4644 0.088 Uiso 1 1 calc R
H54B H 0.7441 0.8031 0.5158 0.088 Uiso 1 1 calc R
H54C H 0.6902 0.8202 0.4532 0.088 Uiso 1 1 calc R

loop_
_atom_site_aniso_label
_atom_site_aniso_U_11
_atom_site_aniso_U_22
_atom_site_aniso_U_33
_atom_site_aniso_U_23
_atom_site_aniso_U_13
_atom_site_aniso_U_12
Cl1 0.0387(2) 0.0385(2) 0.0441(3) -0.00118(19) -0.0161(2) -0.00970(18)
Cl2 0.0311(2) 0.0466(2) 0.0406(2) -0.0100(2) 0.00722(19) 0.00604(18)
O1 0.0384(6) 0.0287(5) 0.0269(6) 0.0012(5) 0.0050(5) -0.0070(5)
O2 0.0336(6) 0.0239(5) 0.0268(6) -0.0027(4) 0.0017(5) -0.0051(5)
O3 0.0382(6) 0.0361(6) 0.0301(6) -0.0102(5) 0.0064(5) 0.0006(5)
O4 0.0356(6) 0.0212(5) 0.0346(6) -0.0045(5) 0.0013(5) -0.0005(4)
O5 0.0540(7) 0.0322(6) 0.0285(6) 0.0042(5) -0.0081(6) 0.0083(5)
O6 0.0667(8) 0.0322(6) 0.0487(8) -0.0178(6) -0.0210(7) 0.0227(6)
O7 0.0442(7) 0.0325(6) 0.0383(7) -0.0153(6) -0.0045(6) -0.0021(5)
O8 0.0391(6) 0.0195(5) 0.0468(7) -0.0008(5) -0.0009(6) 0.0019(5)
C1 0.0271(8) 0.0196(7) 0.0234(8) 0.0005(6) -0.0008(6) 0.0022(6)
C2 0.0240(7) 0.0219(7) 0.0219(7) 0.0039(6) -0.0011(6) 0.0010(6)
C3 0.0206(7) 0.0228(7) 0.0203(7) 0.0008(6) 0.0017(6) -0.0008(5)
C4 0.0228(7) 0.0210(7) 0.0236(7) -0.0011(6) 0.0008(6) 0.0008(6)
C5 0.0245(8) 0.0256(7) 0.0303(9) -0.0046(7) -0.0015(7) 0.0020(6)
C6 0.0264(8) 0.0224(7) 0.0265(8) -0.0001(6) -0.0022(6) 0.0002(6)
C7 0.0205(7) 0.0223(7) 0.0236(8) 0.0024(6) -0.0048(6) 0.0012(6)
C8 0.0251(7) 0.0252(7) 0.0225(7) -0.0005(6) -0.0008(6) -0.0016(6)
C9 0.0284(8) 0.0351(8) 0.0232(8) 0.0027(7) -0.0024(7) -0.0035(7)
C10 0.0351(8) 0.0336(8) 0.0280(9) 0.0088(7) -0.0028(7) -0.0090(7)
C11 0.0365(9) 0.0228(7) 0.0372(9) 0.0036(7) -0.0053(8) -0.0049(7)
C12 0.0285(8) 0.0254(7) 0.0404(10) -0.0022(7) 0.0013(7) 0.0017(7)
C13 0.0232(7) 0.0199(6) 0.0235(7) 0.0007(6) -0.0009(6) 0.0018(6)
C14 0.0252(8) 0.0275(7) 0.0247(8) 0.0013(6) -0.0015(6) 0.0021(6)
C15 0.0229(7) 0.0253(7) 0.0316(9) 0.0047(7) -0.0013(7) -0.0018(6)
C16 0.0290(8) 0.0202(7) 0.0320(9) -0.0016(6) -0.0075(7) 0.0001(6)
C17 0.0392(9) 0.0189(7) 0.0233(8) -0.0013(6) -0.0030(7) 0.0040(6)
C18 0.0294(8) 0.0187(7) 0.0234(8) 0.0005(6) 0.0007(6) 0.0012(6)
C19 0.0209(7) 0.0198(7) 0.0295(8) -0.0003(6) 0.0007(6) 0.0026(6)
C20 0.0241(7) 0.0246(7) 0.0314(9) -0.0022(6) 0.0019(7) 0.0012(6)
C21 0.0284(8) 0.0282(8) 0.0391(9) -0.0062(7) -0.0017(7) -0.0006(7)
C22 0.0219(8) 0.0327(8) 0.0483(11) -0.0025(8) 0.0009(8) -0.0039(7)
C23 0.0259(8) 0.0376(9) 0.0400(10) 0.0007(8) 0.0092(7) 0.0001(7)
C24 0.0270(8) 0.0338(8) 0.0281(8) -0.0014(7) 0.0017(7) 0.0016(7)
C25 0.0351(9) 0.0283(8) 0.0351(9) -0.0043(7) -0.0043(8) -0.0084(7)
C26 0.0482(11) 0.0496(10) 0.0278(9) -0.0027(8) 0.0103(8) -0.0134(9)
C27 0.0381(10) 0.0625(13) 0.0598(13) -0.0217(11) 0.0139(10) -0.0010(9)
C28 0.0428(9) 0.0220(7) 0.0259(8) 0.0016(6) 0.0005(7) -0.0018(7)
C29 0.0318(8) 0.0200(7) 0.0221(8) 0.0003(6) 0.0060(6) -0.0017(6)
C30 0.0274(7) 0.0214(7) 0.0188(7) -0.0009(6) -0.0010(6) -0.0002(6)
C31 0.0269(7) 0.0199(7) 0.0209(7) -0.0023(6) 0.0014(6) -0.0016(6)
C32 0.0253(8) 0.0249(7) 0.0363(10) -0.0041(7) 0.0035(7) -0.0011(6)
C33 0.0255(8) 0.0261(7) 0.0353(9) 0.0021(7) 0.0055(7) 0.0028(6)
C34 0.0228(7) 0.0242(7) 0.0248(8) 0.0027(6) 0.0061(6) 0.0002(6)
C35 0.0341(8) 0.0339(8) 0.0235(8) -0.0001(7) 0.0047(7) -0.0032(7)
C36 0.0304(8) 0.0605(11) 0.0229(8) 0.0063(8) 0.0018(7) -0.0024(9)
C37 0.0308(9) 0.0624(12) 0.0369(10) 0.0204(9) 0.0007(8) 0.0097(9)
C38 0.0353(9) 0.0340(9) 0.0541(12) 0.0154(9) 0.0056(9) 0.0100(7)
C39 0.0347(9) 0.0261(8) 0.0380(10) -0.0039(7) 0.0022(8) -0.0054(7)
C40 0.0269(7) 0.0206(7) 0.0224(8) -0.0013(6) -0.0004(6) -0.0026(6)
C41 0.0306(8) 0.0229(7) 0.0219(8) -0.0002(6) -0.0003(6) -0.0015(6)
C42 0.0354(8) 0.0256(7) 0.0211(8) -0.0021(6) 0.0041(7) -0.0036(6)
C43 0.0262(8) 0.0267(8) 0.0303(8) -0.0065(7) 0.0040(7) -0.0020(6)
C44 0.0269(8) 0.0310(8) 0.0282(8) 0.0006(7) -0.0028(7) 0.0006(6)
C45 0.0279(8) 0.0297(7) 0.0220(8) 0.0007(6) 0.0006(7) -0.0009(6)
C46 0.0266(8) 0.0200(7) 0.0293(8) 0.0024(6) 0.0038(7) -0.0013(6)
C47 0.0311(8) 0.0315(8) 0.0392(10) -0.0083(8) -0.0031(8) -0.0017(7)
C48 0.0285(9) 0.0345(9) 0.0552(12) 0.0016(9) -0.0075(8) -0.0021(7)
C49 0.0312(9) 0.0387(9) 0.0593(13) 0.0160(9) 0.0104(9) 0.0121(8)
C50 0.0587(12) 0.0529(11) 0.0357(11) 0.0139(9) 0.0178(9) 0.0298(10)
C51 0.0442(10) 0.0377(9) 0.0279(9) 0.0075(8) 0.0071(8) 0.0158(8)
C52 0.1013(18) 0.0473(12) 0.0739(16) -0.0275(11) -0.0350(14) 0.0454(13)
C53 0.0583(13) 0.0993(17) 0.0271(10) -0.0065(11) -0.0085(9) -0.0045(12)
C54 0.0878(17) 0.0597(13) 0.0716(16) -0.0160(13) -0.0223(14) -0.0173(13)

loop_
_atom_type_symbol
_atom_type_description
_atom_type_scat_dispersion_real
_atom_type_scat_dispersion_imag
_atom_type_scat_source
C C 0.0033 0.0016 'International Tables Vol C Tables 4.2.6.8 and 6.1.1.4'
H H 0.0000 0.0000 'International Tables Vol C Tables 4.2.6.8 and 6.1.1.4'
O O 0.0106 0.0060 'International Tables Vol C Tables 4.2.6.8 and 6.1.1.4'
Cl Cl 0.1484 0.1585 'International Tables Vol C Tables 4.2.6.8 and 6.1.1.4'

loop_
_geom_angle_atom_site_label_1
_geom_angle_atom_site_label_2
_geom_angle_atom_site_label_3
_geom_angle
C1 O2 C25 115.25(12)
C5 O4 C6 108.17(11)
C28 O6 C52 114.94(14)
C32 O8 C33 108.25(11)
O1 C1 O2 123.51(13)
O1 C1 C2 124.15(13)
O2 C1 C2 112.31(12)
C12 C2 C1 118.06(13)
C12 C2 C3 126.00(13)
C1 C2 C3 115.59(12)
C13 C3 C2 114.40(11)
C13 C3 C4 113.46(11)
C2 C3 C4 111.04(11)
C13 C3 H3 105.7
C2 C3 H3 105.7
C4 C3 H3 105.7
C7 C4 C19 116.21(12)
C7 C4 C5 100.87(11)
C19 C4 C5 109.79(11)
C7 C4 C3 112.94(11)
C19 C4 C3 109.75(10)
C5 C4 C3 106.49(11)
O3 C5 O4 120.60(14)
O3 C5 C4 129.40(14)
O4 C5 C4 110.00(12)
C11 C6 C7 123.91(14)
C11 C6 O4 123.36(13)
C7 C6 O4 112.62(13)
C6 C7 C8 118.20(13)
C6 C7 C4 108.24(13)
C8 C7 C4 133.22(13)
C7 C8 C9 120.15(14)
C7 C8 H8 119.9
C9 C8 H8 119.9
C10 C9 C8 119.07(14)
C10 C9 C26 121.07(14)
C8 C9 C26 119.74(14)
C9 C10 C11 122.10(14)
C9 C10 H10 119.0
C11 C10 H10 119.0
C6 C11 C10 116.54(14)
C6 C11 H11 121.7
C10 C11 H11 121.7
C2 C12 H12A 120.0
C2 C12 H12B 120.0
H12A C12 H12B 120.0
C18 C13 C14 117.79(13)
C18 C13 C3 118.06(13)
C14 C13 C3 124.15(13)
C15 C14 C13 121.02(14)
C15 C14 H14 119.5
C13 C14 H14 119.5
C16 C15 C14 119.38(14)
C16 C15 H15 120.3
C14 C15 H15 120.3
C15 C16 C17 121.53(14)
C15 C16 Cl1 119.32(12)
C17 C16 Cl1 119.14(12)
C16 C17 C18 118.48(14)
C16 C17 H17 120.8
C18 C17 H17 120.8
C17 C18 C13 121.78(14)
C17 C18 H18 119.1
C13 C18 H18 119.1
C20 C19 C24 119.17(13)
C20 C19 C4 121.14(13)
C24 C19 C4 119.66(13)
C19 C20 C21 120.03(14)
C19 C20 H20 120.0
C21 C20 H20 120.0
C22 C21 C20 120.39(15)
C22 C21 H21 119.8
C20 C21 H21 119.8
C23 C22 C21 119.32(15)
C23 C22 H22 120.3
C21 C22 H22 120.3
C22 C23 C24 120.84(15)
C22 C23 H23 119.6
C24 C23 H23 119.6
C23 C24 C19 120.24(15)
C23 C24 H24 119.9
C19 C24 H24 119.9
O2 C25 H25A 109.5
O2 C25 H25B 109.5
H25A C25 H25B 109.5
O2 C25 H25C 109.5
H25A C25 H25C 109.5
H25B C25 H25C 109.5
C9 C26 C27 111.48(15)
C9 C26 H26A 109.3
C27 C26 H26A 109.3
C9 C26 H26B 109.3
C27 C26 H26B 109.3
H26A C26 H26B 108.0
C26 C27 H27A 109.5
C26 C27 H27B 109.5
H27A C27 H27B 109.5
C26 C27 H27C 109.5
H27A C27 H27C 109.5
H27B C27 H27C 109.5
O5 C28 O6 124.23(15)
O5 C28 C29 124.12(14)
O6 C28 C29 111.65(13)
C39 C29 C28 119.43(13)
C39 C29 C30 124.95(14)
C28 C29 C30 115.56(12)
C29 C30 C40 113.59(12)
C29 C30 C31 109.79(11)
C40 C30 C31 115.14(11)
C29 C30 H30 105.8
C40 C30 H30 105.8
C31 C30 H30 105.8
C34 C31 C32 100.54(11)
C34 C31 C46 113.87(12)
C32 C31 C46 108.47(11)
C34 C31 C30 116.03(12)
C32 C31 C30 107.57(11)
C46 C31 C30 109.57(11)
O7 C32 O8 120.96(14)
O7 C32 C31 128.49(14)
O8 C32 C31 110.54(13)
C38 C33 C34 123.80(16)
C38 C33 O8 124.08(14)
C34 C33 O8 112.10(13)
C35 C34 C33 118.17(14)
C35 C34 C31 133.55(13)
C33 C34 C31 108.28(13)
C34 C35 C36 120.19(15)
C34 C35 H35 119.9
C36 C35 H35 119.9
C35 C36 C37 118.96(16)
C35 C36 C53 120.05(17)
C37 C36 C53 120.99(17)
C38 C37 C36 121.72(16)
C38 C37 H37 119.1
C36 C37 H37 119.1
C33 C38 C37 117.12(16)
C33 C38 H38 121.4
C37 C38 H38 121.4
C29 C39 H39A 120.0
C29 C39 H39B 120.0
H39A C39 H39B 120.0
C45 C40 C41 117.97(14)
C45 C40 C30 123.76(13)
C41 C40 C30 118.26(13)
C42 C41 C40 121.70(14)
C42 C41 H41 119.1
C40 C41 H41 119.1
C43 C42 C41 118.61(14)
C43 C42 H42 120.7
C41 C42 H42 120.7
C44 C43 C42 121.56(14)
C44 C43 Cl2 119.15(12)
C42 C43 Cl2 119.29(12)
C43 C44 C45 119.29(15)
C43 C44 H44 120.4
C45 C44 H44 120.4
C44 C45 C40 120.85(14)
C44 C45 H45 119.6
C40 C45 H45 119.6
C51 C46 C47 118.56(14)
C51 C46 C31 121.50(13)
C47 C46 C31 119.91(13)
C46 C47 C48 120.58(16)
C46 C47 H47 119.7
C48 C47 H47 119.7
C49 C48 C47 120.44(17)
C49 C48 H48 119.8
C47 C48 H48 119.8
C48 C49 C50 119.52(16)
C48 C49 H49 120.2
C50 C49 H49 120.2
C49 C50 C51 120.33(17)
C49 C50 H50 119.8
C51 C50 H50 119.8
C46 C51 C50 120.56(16)
C46 C51 H51 119.7
C50 C51 H51 119.7
O6 C52 H52A 109.5
O6 C52 H52B 109.5
H52A C52 H52B 109.5
O6 C52 H52C 109.5
H52A C52 H52C 109.5
H52B C52 H52C 109.5
C54 C53 C36 114.26(17)
C54 C53 H53A 108.7
C36 C53 H53A 108.7
C54 C53 H53B 108.7
C36 C53 H53B 108.7
H53A C53 H53B 107.6
C53 C54 H54A 109.5
C53 C54 H54B 109.5
H54A C54 H54B 109.5
C53 C54 H54C 109.5
H54A C54 H54C 109.5
H54B C54 H54C 109.5

loop_
_geom_bond_atom_site_label_1
_geom_bond_atom_site_label_2
_geom_bond_distance
Cl1 C16 1.7460(15)
Cl2 C43 1.7498(15)
O1 C1 1.2050(17)
O2 C1 1.3400(17)
O2 C25 1.4379(17)
O3 C5 1.1888(18)
O4 C5 1.3795(18)
O4 C6 1.3941(18)
O5 C28 1.2031(19)
O6 C28 1.3345(19)
O6 C52 1.446(2)
O7 C32 1.1970(19)
O8 C32 1.3639(18)
O8 C33 1.4009(19)
C1 C2 1.494(2)
C2 C12 1.324(2)
C2 C3 1.5278(19)
C3 C13 1.5216(19)
C3 C4 1.5908(19)
C3 H3 1.0000
C4 C7 1.511(2)
C4 C19 1.5412(19)
C4 C5 1.5488(19)
C6 C11 1.375(2)
C6 C7 1.3860(19)
C7 C8 1.388(2)
C8 C9 1.400(2)
C8 H8 0.9500
C9 C10 1.389(2)
C9 C26 1.506(2)
C10 C11 1.394(2)
C10 H10 0.9500
C11 H11 0.9500
C12 H12A 0.9500
C12 H12B 0.9500
C13 C18 1.3973(19)
C13 C14 1.399(2)
C14 C15 1.387(2)
C14 H14 0.9500
C15 C16 1.376(2)
C15 H15 0.9500
C16 C17 1.384(2)
C17 C18 1.386(2)
C17 H17 0.9500
C18 H18 0.9500
C19 C20 1.387(2)
C19 C24 1.391(2)
C20 C21 1.397(2)
C20 H20 0.9500
C21 C22 1.384(2)
C21 H21 0.9500
C22 C23 1.376(2)
C22 H22 0.9500
C23 C24 1.385(2)
C23 H23 0.9500
C24 H24 0.9500
C25 H25A 0.9800
C25 H25B 0.9800
C25 H25C 0.9800
C26 C27 1.526(3)
C26 H26A 0.9900
C26 H26B 0.9900
C27 H27A 0.9800
C27 H27B 0.9800
C27 H27C 0.9800
C28 C29 1.499(2)
C29 C39 1.319(2)
C29 C30 1.5232(18)
C30 C40 1.526(2)
C30 C31 1.5778(19)
C30 H30 1.0000
C31 C34 1.512(2)
C31 C32 1.544(2)
C31 C46 1.549(2)
C33 C38 1.367(2)
C33 C34 1.387(2)
C34 C35 1.385(2)
C35 C36 1.398(2)
C35 H35 0.9500
C36 C37 1.397(3)
C36 C53 1.507(3)
C37 C38 1.385(3)
C37 H37 0.9500
C38 H38 0.9500
C39 H39A 0.9500
C39 H39B 0.9500
C40 C45 1.394(2)
C40 C41 1.394(2)
C41 C42 1.386(2)
C41 H41 0.9500
C42 C43 1.378(2)
C42 H42 0.9500
C43 C44 1.375(2)
C44 C45 1.392(2)
C44 H44 0.9500
C45 H45 0.9500
C46 C51 1.376(2)
C46 C47 1.386(2)
C47 C48 1.388(2)
C47 H47 0.9500
C48 C49 1.369(3)
C48 H48 0.9500
C49 C50 1.372(3)
C49 H49 0.9500
C50 C51 1.394(2)
C50 H50 0.9500
C51 H51 0.9500
C52 H52A 0.9800
C52 H52B 0.9800
C52 H52C 0.9800
C53 C54 1.476(3)
C53 H53A 0.9900
C53 H53B 0.9900
C54 H54A 0.9800
C54 H54B 0.9800
C54 H54C 0.9800

loop_
_geom_torsion_atom_site_label_1
_geom_torsion_atom_site_label_2
_geom_torsion_atom_site_label_3
_geom_torsion_atom_site_label_4
_geom_torsion
C25 O2 C1 O1 1.5(2)
C25 O2 C1 C2 179.47(12)
O1 C1 C2 C12 136.15(16)
O2 C1 C2 C12 -41.85(18)
O1 C1 C2 C3 -37.47(19)
O2 C1 C2 C3 144.53(12)
C12 C2 C3 C13 -24.2(2)
C1 C2 C3 C13 148.86(12)
C12 C2 C3 C4 105.82(16)
C1 C2 C3 C4 -81.14(14)
C13 C3 C4 C7 61.98(15)
C2 C3 C4 C7 -68.51(14)
C13 C3 C4 C19 -166.60(12)
C2 C3 C4 C19 62.91(14)
C13 C3 C4 C5 -47.82(15)
C2 C3 C4 C5 -178.31(11)
C6 O4 C5 O3 177.53(13)
C6 O4 C5 C4 -2.01(15)
C7 C4 C5 O3 -179.29(15)
C19 C4 C5 O3 57.5(2)
C3 C4 C5 O3 -61.21(19)
C7 C4 C5 O4 0.20(14)
C19 C4 C5 O4 -122.97(12)
C3 C4 C5 O4 118.28(12)
C5 O4 C6 C11 -173.05(14)
C5 O4 C6 C7 3.28(16)
C11 C6 C7 C8 -1.0(2)
O4 C6 C7 C8 -177.34(12)
C11 C6 C7 C4 173.16(14)
O4 C6 C7 C4 -3.14(16)
C19 C4 C7 C6 120.30(13)
C5 C4 C7 C6 1.70(14)
C3 C4 C7 C6 -111.58(13)
C19 C4 C7 C8 -66.7(2)
C5 C4 C7 C8 174.68(15)
C3 C4 C7 C8 61.4(2)
C6 C7 C8 C9 2.0(2)
C4 C7 C8 C9 -170.41(14)
C7 C8 C9 C10 -1.3(2)
C7 C8 C9 C26 174.54(14)
C8 C9 C10 C11 -0.5(2)
C26 C9 C10 C11 -176.26(15)
C7 C6 C11 C10 -0.7(2)
O4 C6 C11 C10 175.26(13)
C9 C10 C11 C6 1.4(2)
C2 C3 C13 C18 -111.46(14)
C4 C3 C13 C18 119.75(14)
C2 C3 C13 C14 68.65(17)
C4 C3 C13 C14 -60.14(17)
C18 C13 C14 C15 0.1(2)
C3 C13 C14 C15 179.95(13)
C13 C14 C15 C16 0.6(2)
C14 C15 C16 C17 -0.4(2)
C14 C15 C16 Cl1 178.64(11)
C15 C16 C17 C18 -0.5(2)
Cl1 C16 C17 C18 -179.49(10)
C16 C17 C18 C13 1.1(2)
C14 C13 C18 C17 -0.9(2)
C3 C13 C18 C17 179.16(12)
C7 C4 C19 C20 18.41(18)
C5 C4 C19 C20 132.02(14)
C3 C4 C19 C20 -111.25(14)
C7 C4 C19 C24 -163.78(13)
C5 C4 C19 C24 -50.16(17)
C3 C4 C19 C24 66.56(16)
C24 C19 C20 C21 -0.7(2)
C4 C19 C20 C21 177.12(12)
C19 C20 C21 C22 0.0(2)
C20 C21 C22 C23 0.7(2)
C21 C22 C23 C24 -0.9(2)
C22 C23 C24 C19 0.2(2)
C20 C19 C24 C23 0.6(2)
C4 C19 C24 C23 -177.28(12)
C10 C9 C26 C27 105.68(18)
C8 C9 C26 C27 -70.10(19)
C52 O6 C28 O5 -2.0(3)
C52 O6 C28 C29 178.43(16)
O5 C28 C29 C39 149.49(16)
O6 C28 C29 C39 -31.0(2)
O5 C28 C29 C30 -27.8(2)
O6 C28 C29 C30 151.75(13)
C39 C29 C30 C40 -32.3(2)
C28 C29 C30 C40 144.81(13)
C39 C29 C30 C31 98.23(17)
C28 C29 C30 C31 -84.67(15)
C29 C30 C31 C34 -63.14(15)
C40 C30 C31 C34 66.55(16)
C29 C30 C31 C32 -174.75(12)
C40 C30 C31 C32 -45.06(16)
C29 C30 C31 C46 67.53(14)
C40 C30 C31 C46 -162.79(12)
C33 O8 C32 O7 175.36(14)
C33 O8 C32 C31 -4.75(16)
C34 C31 C32 O7 -174.68(15)
C46 C31 C32 O7 65.58(19)
C30 C31 C32 O7 -52.9(2)
C34 C31 C32 O8 5.44(15)
C46 C31 C32 O8 -114.30(13)
C30 C31 C32 O8 127.26(12)
C32 O8 C33 C38 -176.40(14)
C32 O8 C33 C34 1.95(16)
C38 C33 C34 C35 0.7(2)
O8 C33 C34 C35 -177.63(12)
C38 C33 C34 C31 -179.93(14)
O8 C33 C34 C31 1.71(16)
C32 C31 C34 C35 175.08(16)
C46 C31 C34 C35 -69.1(2)
C30 C31 C34 C35 59.4(2)
C32 C31 C34 C33 -4.12(15)
C46 C31 C34 C33 111.65(13)
C30 C31 C34 C33 -119.76(13)
C33 C34 C35 C36 1.3(2)
C31 C34 C35 C36 -177.87(14)
C34 C35 C36 C37 -2.1(2)
C34 C35 C36 C53 177.06(15)
C35 C36 C37 C38 1.1(3)
C53 C36 C37 C38 -178.12(16)
C34 C33 C38 C37 -1.8(2)
O8 C33 C38 C37 176.41(14)
C36 C37 C38 C33 0.8(3)
C29 C30 C40 C45 75.10(17)
C31 C30 C40 C45 -52.71(18)
C29 C30 C40 C41 -103.53(15)
C31 C30 C40 C41 128.67(13)
C45 C40 C41 C42 -1.3(2)
C30 C40 C41 C42 177.45(13)
C40 C41 C42 C43 0.8(2)
C41 C42 C43 C44 0.3(2)
C41 C42 C43 Cl2 179.70(11)
C42 C43 C44 C45 -1.0(2)
Cl2 C43 C44 C45 179.61(11)
C43 C44 C45 C40 0.6(2)
C41 C40 C45 C44 0.5(2)
C30 C40 C45 C44 -178.08(13)
C34 C31 C46 C51 19.85(19)
C32 C31 C46 C51 130.88(15)
C30 C31 C46 C51 -111.96(15)
C34 C31 C46 C47 -162.11(13)
C32 C31 C46 C47 -51.09(17)
C30 C31 C46 C47 66.08(16)
C51 C46 C47 C48 0.4(2)
C31 C46 C47 C48 -177.71(13)
C46 C47 C48 C49 0.0(2)
C47 C48 C49 C50 -0.3(3)
C48 C49 C50 C51 0.2(3)
C47 C46 C51 C50 -0.5(2)
C31 C46 C51 C50 177.60(15)
C49 C50 C51 C46 0.2(3)
C35 C36 C53 C54 -69.2(2)
C37 C36 C53 C54 110.0(2)
